data_7061629
loop_
_publ_author_name
'You, Xiuli'
'Rao, Wenjun'
'Han, Keke'
'Wang, Lingyu'
'Zhang, Mengxia'
'Wei, Zhenhong'

_publ_section_title
;
 Two quasi-spherical molecules [1,4-diazabicyclo(3.2.2)nonane]X (X = ClO4,
 ReO4) exhibit switchable phase transition, dielectric and
 second-harmonic-generation properties
;
_journal_issue 30
_journal_name_full 'New Journal of Chemistry'
_journal_page_first 14404
_journal_page_last 14409
_journal_paper_doi 10.1039/D2NJ02531K
_journal_volume 46
_journal_year 2022
_chemical_formula_moiety 'C14 H30 N4, 2(O4 Re)'
_chemical_formula_sum 'C14 H30 N4 O8 Re2'
_chemical_formula_weight 754.84
_space_group_crystal_system orthorhombic
_space_group_IT_number 41
_space_group_name_Hall 'A 2 -2ab'
_space_group_name_H-M_alt 'A e a 2'
_atom_sites_solution_hydrogens geom
_audit_creation_date 2021-12-13
_audit_creation_method
;
Olex2 1.3
(compiled 2020.11.12 svn.r5f609507 for OlexSys, GUI svn.r6408)
;
_audit_update_record
;
2021-12-13 deposited with the CCDC.	2022-06-28 downloaded from the CCDC.
;
_cell_angle_alpha 90
_cell_angle_beta 90
_cell_angle_gamma 90
_cell_formula_units_Z 4
_cell_length_a 13.725(2)
_cell_length_b 13.750(2)
_cell_length_c 10.9708(17)
_cell_measurement_reflns_used 2659
_cell_measurement_temperature 296(2)
_cell_measurement_theta_max 27.40
_cell_measurement_theta_min 2.80
_cell_volume 2070.4(5)
_computing_cell_refinement 'SAINT v8.34A (Bruker, 2013)'
_computing_data_reduction 'SAINT v8.34A (Bruker, 2013)'
_computing_molecular_graphics 'Olex2 1.3 (Dolomanov et al., 2009)'
_computing_publication_material 'Olex2 1.3 (Dolomanov et al., 2009)'
_computing_structure_refinement 'SHELXL 2017/1 (Sheldrick, 2015)'
_computing_structure_solution 'SHELXS-97 (Sheldrick, 1990)'
_diffrn_ambient_temperature 296.15
_diffrn_measured_fraction_theta_full 1.000
_diffrn_measured_fraction_theta_max 0.993
_diffrn_measurement_device_type 'CCD area detector'
_diffrn_measurement_method 'phi and omega scans'
_diffrn_radiation_monochromator graphite
_diffrn_radiation_type MoK\a
_diffrn_radiation_wavelength 0.71073
_diffrn_reflns_av_R_equivalents 0.0292
_diffrn_reflns_av_unetI/netI 0.0342
_diffrn_reflns_Laue_measured_fraction_full 1.000
_diffrn_reflns_Laue_measured_fraction_max 0.993
_diffrn_reflns_limit_h_max 17
_diffrn_reflns_limit_h_min -14
_diffrn_reflns_limit_k_max 17
_diffrn_reflns_limit_k_min -17
_diffrn_reflns_limit_l_max 14
_diffrn_reflns_limit_l_min -12
_diffrn_reflns_number 5922
_diffrn_reflns_point_group_measured_fraction_full 1.000
_diffrn_reflns_point_group_measured_fraction_max 0.993
_diffrn_reflns_theta_full 25.242
_diffrn_reflns_theta_max 27.561
_diffrn_reflns_theta_min 2.801
_diffrn_source_current 30.0
_diffrn_source_power 1.35
_diffrn_source_voltage 45.0
_exptl_absorpt_coefficient_mu 11.731
_exptl_absorpt_correction_T_max 0.7456
_exptl_absorpt_correction_T_min 0.4204
_exptl_absorpt_correction_type none
_exptl_absorpt_process_details
;
SADABS-2014/3 (Bruker,2014/3) was used for absorption correction.
wR2(int) was 0.1239 before and 0.0377 after correction.
The Ratio of minimum to maximum transmission is 0.5638.
The \l/2 correction factor is 0.00150.
;
_exptl_crystal_colour colorless
_exptl_crystal_density_diffrn 2.422
_exptl_crystal_density_method 'not measured'
_exptl_crystal_description block
_exptl_crystal_F_000 1424
_exptl_crystal_size_max 0.2
_exptl_crystal_size_mid 0.2
_exptl_crystal_size_min 0.2
_refine_diff_density_max 1.303
_refine_diff_density_min -1.001
_refine_diff_density_rms 0.187
_refine_ls_abs_structure_details
;
 Refined as a perfect inversion twin.
;
_refine_ls_abs_structure_Flack 0.5
_refine_ls_extinction_coef 0.00016(4)
_refine_ls_extinction_expression Fc^*^=kFc[1+0.001xFc^2^\l^3^/sin(2\q)]^-1/4^
_refine_ls_extinction_method 'SHELXL-2017/1 (Sheldrick 2017)'
_refine_ls_goodness_of_fit_ref 1.139
_refine_ls_hydrogen_treatment constr
_refine_ls_matrix_type full
_refine_ls_number_parameters 128
_refine_ls_number_reflns 2194
_refine_ls_number_restraints 1
_refine_ls_restrained_S_all 1.139
_refine_ls_R_factor_all 0.0378
_refine_ls_R_factor_gt 0.0298
_refine_ls_shift/su_max 0.000
_refine_ls_shift/su_mean 0.000
_refine_ls_structure_factor_coef Fsqd
_refine_ls_weighting_details 'w=1/[\s^2^(Fo^2^)+(0.0088P)^2^+35.7523P] where P=(Fo^2^+2Fc^2^)/3'
_refine_ls_weighting_scheme calc
_refine_ls_wR_factor_gt 0.0666
_refine_ls_wR_factor_ref 0.0715
_reflns_Friedel_coverage 0.899
_reflns_Friedel_fraction_full 1.000
_reflns_Friedel_fraction_max 0.993
_reflns_number_gt 1921
_reflns_number_total 2395
_reflns_threshold_expression 'I > 2\s(I)'
_cod_data_source_file d2nj02531k2.cif
_cod_data_source_block t_CCDC2
_cod_depositor_comments 'Adding full bibliography for 7061626--7061629.cif.'
_cod_original_sg_symbol_Hall 'A 2 -2ac'
_cod_original_sg_symbol_H-M 'A b a 2'
_cod_database_code 7061629
_shelx_shelxl_version_number 2017/1
_shelx_space_group_comment
;
The symmetry employed for this shelxl refinement is uniquely defined
by the following loop, which should always be used as a source of
symmetry information in preference to the above space-group names.
They are only intended as comments.
;
_olex2_refinement_description
;
1.a Ternary CH refined with riding coordinates:
 C1(H1)
1.b Secondary CH2 refined with riding coordinates:
 C6(H6A,H6B), C4(H4A,H4B), C2(H2A,H2B), C3(H3A,H3B), C7(H7A,H7B), C5(H5A,H5B),
 N2(H2C,H2D)
;
_olex2_submission_special_instructions 'No special instructions were received'

loop_
_space_group_symop_operation_xyz
'x, y, z'
'-x, -y, z'
'x+1/2, -y+1/2, z'
'-x+1/2, y+1/2, z'
'x, y+1/2, z+1/2'
'-x, -y+1/2, z+1/2'
'x+1/2, -y+1, z+1/2'
'-x+1/2, y+1, z+1/2'

loop_
_atom_site_label
_atom_site_type_symbol
_atom_site_fract_x
_atom_site_fract_y
_atom_site_fract_z
_atom_site_U_iso_or_equiv
_atom_site_adp_type
_atom_site_occupancy
_atom_site_site_symmetry_order
_atom_site_calc_flag
_atom_site_refinement_flags_posn
_atom_site_refinement_flags_adp
_atom_site_refinement_flags_occupancy
_atom_site_disorder_assembly
_atom_site_disorder_group
Re1 Re 0.23681(3) 0.03398(3) 0.04345(11) 0.03004(17) Uani 1 1 d . . . . .
O3 O 0.1180(7) 0.0327(8) -0.0040(11) 0.060(4) Uani 1 1 d . . . . .
O2 O 0.3130(10) 0.0530(12) -0.0731(13) 0.073(4) Uani 1 1 d . . . . .
O1 O 0.2512(8) 0.1278(10) 0.1490(12) 0.060(3) Uani 1 1 d . . . . .
O4 O 0.2672(11) -0.0721(11) 0.1134(15) 0.088(5) Uani 1 1 d . . . . .
N1 N 0.4701(8) 0.2640(10) 0.4400(11) 0.035(3) Uani 1 1 d . . . . .
C1 C 0.4831(10) 0.3540(10) 0.2193(12) 0.029(3) Uani 1 1 d . . . . .
H1 H 0.473561 0.395894 0.148007 0.034 Uiso 1 1 calc R U . . .
C6 C 0.5604(13) 0.1881(11) 0.2612(11) 0.038(4) Uani 1 1 d . . . . .
H6A H 0.616531 0.147363 0.244243 0.045 Uiso 1 1 calc R U . . .
H6B H 0.502629 0.153198 0.235024 0.045 Uiso 1 1 calc R U . . .
C4 C 0.4973(10) 0.3716(10) 0.4526(12) 0.032(3) Uani 1 1 d . . . . .
H4A H 0.444393 0.405897 0.492408 0.038 Uiso 1 1 calc R U . . .
H4B H 0.554580 0.377252 0.503927 0.038 Uiso 1 1 calc R U . . .
C2 C 0.3908(10) 0.3093(11) 0.2495(15) 0.036(3) Uani 1 1 d . . . . .
H2A H 0.374989 0.263031 0.185738 0.043 Uiso 1 1 calc R U . . .
H2B H 0.341075 0.359461 0.247904 0.043 Uiso 1 1 calc R U . . .
C3 C 0.3839(12) 0.2573(12) 0.3703(15) 0.038(4) Uani 1 1 d . . . . .
H3A H 0.330445 0.284723 0.416773 0.046 Uiso 1 1 calc R U . . .
H3B H 0.369365 0.189292 0.355724 0.046 Uiso 1 1 calc R U . . .
C7 C 0.5542(11) 0.2071(10) 0.4005(14) 0.035(3) Uani 1 1 d . . . . .
H7A H 0.552858 0.144961 0.442200 0.042 Uiso 1 1 calc R U . . .
H7B H 0.612915 0.240775 0.425787 0.042 Uiso 1 1 calc R U . . .
C5 C 0.5181(11) 0.4196(10) 0.3296(14) 0.038(3) Uani 1 1 d . . . . .
H5A H 0.587470 0.431498 0.322226 0.046 Uiso 1 1 calc R U . . .
H5B H 0.484972 0.481892 0.326075 0.046 Uiso 1 1 calc R U . . .
N2 N 0.5688(11) 0.2801(9) 0.1905(13) 0.038(3) Uani 1 1 d . . . . .
H2C H 0.568421 0.266263 0.111273 0.046 Uiso 1 1 calc R U . . .
H2D H 0.625500 0.308266 0.207825 0.046 Uiso 1 1 calc R U . . .

loop_
_atom_site_aniso_label
_atom_site_aniso_U_11
_atom_site_aniso_U_22
_atom_site_aniso_U_33
_atom_site_aniso_U_23
_atom_site_aniso_U_13
_atom_site_aniso_U_12
Re1 0.0223(2) 0.0310(2) 0.0368(3) -0.0003(7) 0.0010(12) 0.00555(16)
O3 0.028(5) 0.047(6) 0.105(13) -0.003(6) -0.019(5) 0.001(4)
O2 0.055(8) 0.112(13) 0.053(8) -0.002(8) 0.003(6) 0.010(8)
O1 0.034(6) 0.078(9) 0.067(8) -0.031(7) -0.015(6) 0.004(6)
O4 0.090(11) 0.063(9) 0.111(12) 0.035(8) 0.008(9) 0.039(8)
N1 0.022(6) 0.051(8) 0.032(7) 0.017(6) 0.016(5) 0.016(6)
C1 0.032(7) 0.032(7) 0.023(7) 0.009(6) 0.006(5) 0.012(6)
C6 0.062(10) 0.035(8) 0.017(8) 0.002(6) -0.006(7) 0.015(7)
C4 0.033(7) 0.034(7) 0.029(8) -0.004(6) -0.001(6) -0.004(6)
C2 0.030(7) 0.032(8) 0.045(10) -0.003(7) 0.005(7) -0.004(6)
C3 0.030(8) 0.038(9) 0.046(10) 0.016(8) -0.004(7) -0.004(7)
C7 0.041(8) 0.019(7) 0.045(9) 0.011(7) -0.007(7) 0.001(6)
C5 0.037(8) 0.034(8) 0.044(9) -0.002(7) 0.007(7) 0.000(6)
N2 0.049(8) 0.032(7) 0.033(8) -0.008(6) 0.006(6) -0.020(7)

loop_
_atom_type_symbol
_atom_type_description
_atom_type_scat_dispersion_real
_atom_type_scat_dispersion_imag
_atom_type_scat_source
C C 0.0033 0.0016 'International Tables Vol C Tables 4.2.6.8 and 6.1.1.4'
H H 0.0000 0.0000 'International Tables Vol C Tables 4.2.6.8 and 6.1.1.4'
N N 0.0061 0.0033 'International Tables Vol C Tables 4.2.6.8 and 6.1.1.4'
O O 0.0106 0.0060 'International Tables Vol C Tables 4.2.6.8 and 6.1.1.4'
Re Re -1.0185 7.2310 'International Tables Vol C Tables 4.2.6.8 and 6.1.1.4'

loop_
_geom_angle_atom_site_label_1
_geom_angle_atom_site_label_2
_geom_angle_atom_site_label_3
_geom_angle
_geom_angle_site_symmetry_1
_geom_angle_site_symmetry_3
_geom_angle_publ_flag
O3 Re1 O1 108.5(5) . . ?
O2 Re1 O3 111.4(6) . . ?
O2 Re1 O1 108.7(7) . . ?
O2 Re1 O4 109.0(8) . . ?
O4 Re1 O3 111.2(7) . . ?
O4 Re1 O1 107.9(8) . . ?
C3 N1 C4 108.4(12) . . ?
C3 N1 C7 117.9(15) . . ?
C7 N1 C4 110.5(11) . . ?
C2 C1 H1 108.4 . . ?
C2 C1 C5 109.4(12) . . ?
C2 C1 N2 115.0(12) . . ?
C5 C1 H1 108.4 . . ?
C5 C1 N2 107.0(11) . . ?
N2 C1 H1 108.4 . . ?
H6A C6 H6B 107.9 . . ?
C7 C6 H6A 109.2 . . ?
C7 C6 H6B 109.2 . . ?
N2 C6 H6A 109.2 . . ?
N2 C6 H6B 109.2 . . ?
N2 C6 C7 111.9(12) . . ?
N1 C4 H4A 109.1 . . ?
N1 C4 H4B 109.1 . . ?
H4A C4 H4B 107.8 . . ?
C5 C4 N1 112.5(11) . . ?
C5 C4 H4A 109.1 . . ?
C5 C4 H4B 109.1 . . ?
C1 C2 H2A 108.0 . . ?
C1 C2 H2B 108.0 . . ?
C1 C2 C3 117.2(13) . . ?
H2A C2 H2B 107.2 . . ?
C3 C2 H2A 108.0 . . ?
C3 C2 H2B 108.0 . . ?
N1 C3 C2 113.2(13) . . ?
N1 C3 H3A 108.9 . . ?
N1 C3 H3B 108.9 . . ?
C2 C3 H3A 108.9 . . ?
C2 C3 H3B 108.9 . . ?
H3A C3 H3B 107.8 . . ?
N1 C7 C6 115.2(12) . . ?
N1 C7 H7A 108.5 . . ?
N1 C7 H7B 108.5 . . ?
C6 C7 H7A 108.5 . . ?
C6 C7 H7B 108.5 . . ?
H7A C7 H7B 107.5 . . ?
C1 C5 H5A 109.2 . . ?
C1 C5 H5B 109.2 . . ?
C4 C5 C1 111.8(11) . . ?
C4 C5 H5A 109.2 . . ?
C4 C5 H5B 109.2 . . ?
H5A C5 H5B 107.9 . . ?
C1 N2 H2C 109.1 . . ?
C1 N2 H2D 109.1 . . ?
C6 N2 C1 112.6(11) . . ?
C6 N2 H2C 109.1 . . ?
C6 N2 H2D 109.1 . . ?
H2C N2 H2D 107.8 . . ?

loop_
_geom_bond_atom_site_label_1
_geom_bond_atom_site_label_2
_geom_bond_distance
_geom_bond_site_symmetry_2
_geom_bond_publ_flag
Re1 O3 1.713(10) . ?
Re1 O2 1.672(14) . ?
Re1 O1 1.745(12) . ?
Re1 O4 1.700(13) . ?
N1 C4 1.533(19) . ?
N1 C3 1.411(19) . ?
N1 C7 1.460(19) . ?
C1 H1 0.9800 . ?
C1 C2 1.447(18) . ?
C1 C5 1.58(2) . ?
C1 N2 1.587(19) . ?
C6 H6A 0.9700 . ?
C6 H6B 0.9700 . ?
C6 C7 1.55(2) . ?
C6 N2 1.488(18) . ?
C4 H4A 0.9700 . ?
C4 H4B 0.9700 . ?
C4 C5 1.53(2) . ?
C2 H2A 0.9700 . ?
C2 H2B 0.9700 . ?
C2 C3 1.51(2) . ?
C3 H3A 0.9700 . ?
C3 H3B 0.9700 . ?
C7 H7A 0.9700 . ?
C7 H7B 0.9700 . ?
C5 H5A 0.9700 . ?
C5 H5B 0.9700 . ?
N2 H2C 0.8900 . ?
N2 H2D 0.8900 . ?

loop_
_geom_torsion_atom_site_label_1
_geom_torsion_atom_site_label_2
_geom_torsion_atom_site_label_3
_geom_torsion_atom_site_label_4
_geom_torsion
_geom_torsion_site_symmetry_1
_geom_torsion_site_symmetry_2
_geom_torsion_site_symmetry_3
_geom_torsion_site_symmetry_4
_geom_torsion_publ_flag
N1 C4 C5 C1 13.1(16) . . . . ?
C1 C2 C3 N1 3(2) . . . . ?
C4 N1 C3 C2 53.6(17) . . . . ?
C4 N1 C7 C6 -96.0(15) . . . . ?
C2 C1 C5 C4 39.8(16) . . . . ?
C2 C1 N2 C6 -31.9(18) . . . . ?
C3 N1 C4 C5 -61.8(15) . . . . ?
C3 N1 C7 C6 29.4(19) . . . . ?
C7 N1 C4 C5 68.8(15) . . . . ?
C7 N1 C3 C2 -72.8(18) . . . . ?
C7 C6 N2 C1 -55.3(18) . . . . ?
C5 C1 C2 C3 -50.4(17) . . . . ?
C5 C1 N2 C6 89.8(14) . . . . ?
N2 C1 C2 C3 70.0(17) . . . . ?
N2 C1 C5 C4 -85.4(14) . . . . ?
N2 C6 C7 N1 61.7(19) . . . . ?
